data_1546034
loop_
_publ_author_name
'Rodr\'iguez-Hern\'andez, P.'
'L\'opez-Solano, J.'
'Radescu, S.'
'Mujica, A.'
'Mu\~noz, A.'
'Errandonea, D.'
'Pellicer-Porres, J.'
'Segura, A.'
'Ferrer-Roca, Ch.'
'Manj\'on, F. J.'
'Kumard, R. S.'
'Tschaunerd,  O.'
'Aquilantie, G.'

_publ_section_title
;
 Theoretical and experimental study of CaWO~4~ and SrWO~4~ under pressure
;
_journal_issue 9-10
_journal_name_full 'Journal of Physics and Chemistry of Solids'
_journal_page_first 2164
_journal_page_last 2171
_journal_paper_doi 10.1016/j.jpcs.2006.05.011
_journal_volume 67
_journal_year 2006
_chemical_formula_sum 'Ca O4 W'
_chemical_name_mineral Scheelite
_space_group_crystal_system tetragonal
_space_group_IT_number 88
_space_group_name_Hall '-I 4ad'
_space_group_name_H-M_alt 'I 41/a :2'
_cell_angle_alpha 90
_cell_angle_beta 90
_cell_angle_gamma 90
_cell_formula_units_Z 4
_cell_length_a 5.205(5)
_cell_length_b 5.205(5)
_cell_length_c 11.275(7)
_cell_measurement_pressure 1.4e6
_diffrn_ambient_pressure 1.4e6
_cod_struct_determination_method 'powder diffraction'
_cod_database_code 1546034

loop_
_space_group_symop_id
_space_group_symop_operation_xyz
1 x,y,z
2 -y+3/4,x+1/4,z+1/4
3 -x+1/2,-y,z+1/2
4 y+3/4,-x+3/4,z+3/4
5 -x,-y,-z
6 y-3/4,-x-1/4,-z-1/4
7 x-1/2,y,-z-1/2
8 -y-3/4,x-3/4,-z-3/4
9 x+1/2,y+1/2,z+1/2
10 -y+1/4,x+3/4,z+3/4
11 -x,-y+1/2,z+1
12 y+1/4,-x+1/4,z+1/4
13 -x+1/2,-y+1/2,-z+1/2
14 y-1/4,-x+1/4,-z+1/4
15 x,y+1/2,-z
16 -y-1/4,x-1/4,-z-1/4

loop_
_atom_site_label
_atom_site_type_symbol
_atom_site_site_symmetry_multiplicity
_atom_site_Wyckoff_symbol
_atom_site_fract_x
_atom_site_fract_y
_atom_site_fract_z
Ca Ca 4 b 0 0.25 0.625
W W 4 a 0 0.25 0.125
O O 16 f 0.2289(3) 0.0910(4) 0.0421(5)
